data_7046177
loop_
_publ_author_name
'Li, Cheng-An'
'Ji, Wei'
'Qu, Jian'
'Jing, Su'
'Gao, Fei'
'Zhu, Dun-Ru'

_publ_section_title
;
 A PEG/copper(i) halide cluster as an eco-friendly catalytic system for
 C-N bond formation.
;
_journal_issue 22
_journal_name_full 'Dalton transactions (Cambridge, England : 2003)'
_journal_page_first 7463
_journal_page_last 7470
_journal_paper_doi 10.1039/c8dt01310a
_journal_volume 47
_journal_year 2018
_chemical_formula_sum 'C28 H26 Cu Fe2 I Te2'
_chemical_formula_weight 919.83
_space_group_crystal_system triclinic
_space_group_IT_number 2
_space_group_name_Hall '-P 1'
_space_group_name_H-M_alt 'P -1'
_symmetry_space_group_name_Hall '-P 1'
_symmetry_space_group_name_H-M 'P -1'
_atom_sites_solution_hydrogens geom
_audit_creation_method SHELXL-2014/7
_audit_update_record
;
2018-02-11 deposited with the CCDC.
2018-04-30 downloaded from the CCDC.
;
_cell_angle_alpha 90.472(12)
_cell_angle_beta 90.454(13)
_cell_angle_gamma 94.755(12)
_cell_formula_units_Z 2
_cell_length_a 9.440(9)
_cell_length_b 9.571(9)
_cell_length_c 15.338(15)
_cell_measurement_reflns_used 6379
_cell_measurement_temperature 293(2)
_cell_measurement_theta_max 26.57
_cell_measurement_theta_min 2.14
_cell_volume 1381(2)
_computing_cell_refinement 'SAINT (Bruker, 2005)'
_computing_data_collection 'APEX2 (Bruker, 2005)'
_computing_data_reduction SAINT
_computing_molecular_graphics SHELXTL
_computing_publication_material SHELXTL
_computing_structure_refinement 'SHELXL-2014/7 (Sheldrick, 2014)'
_diffrn_ambient_temperature 293(2)
_diffrn_measured_fraction_theta_full 0.986
_diffrn_measured_fraction_theta_max 0.986
_diffrn_measurement_device_type 'Bruker Apex2 CCD'
_diffrn_measurement_method '\w scans'
_diffrn_radiation_type MoK\a
_diffrn_radiation_wavelength 0.71073
_diffrn_reflns_av_R_equivalents 0.0220
_diffrn_reflns_av_unetI/netI 0.0309
_diffrn_reflns_Laue_measured_fraction_full 0.986
_diffrn_reflns_Laue_measured_fraction_max 0.986
_diffrn_reflns_limit_h_max 10
_diffrn_reflns_limit_h_min -11
_diffrn_reflns_limit_k_max 11
_diffrn_reflns_limit_k_min -11
_diffrn_reflns_limit_l_max 18
_diffrn_reflns_limit_l_min -18
_diffrn_reflns_number 9705
_diffrn_reflns_point_group_measured_fraction_full 0.986
_diffrn_reflns_point_group_measured_fraction_max 0.986
_diffrn_reflns_theta_full 25.005
_diffrn_reflns_theta_max 25.004
_diffrn_reflns_theta_min 2.135
_exptl_absorpt_coefficient_mu 5.004
_exptl_absorpt_correction_T_max 0.6903
_exptl_absorpt_correction_T_min 0.5410
_exptl_absorpt_correction_type multi-scan
_exptl_absorpt_process_details '(SADABS; Sheldrick, 2003)'
_exptl_crystal_colour brown
_exptl_crystal_density_diffrn 2.212
_exptl_crystal_description flake
_exptl_crystal_F_000 864
_exptl_crystal_size_max 0.140
_exptl_crystal_size_mid 0.130
_exptl_crystal_size_min 0.080
_refine_diff_density_max 1.055
_refine_diff_density_min -0.806
_refine_diff_density_rms 0.081
_refine_ls_extinction_method none
_refine_ls_goodness_of_fit_ref 1.013
_refine_ls_hydrogen_treatment constr
_refine_ls_matrix_type full
_refine_ls_number_parameters 307
_refine_ls_number_reflns 4803
_refine_ls_number_restraints 0
_refine_ls_restrained_S_all 1.013
_refine_ls_R_factor_all 0.0253
_refine_ls_R_factor_gt 0.0217
_refine_ls_shift/su_max 0.001
_refine_ls_shift/su_mean 0.000
_refine_ls_structure_factor_coef Fsqd
_refine_ls_weighting_details 'w=1/[\s^2^(Fo^2^)+(0.0303P)^2^+0.8677P] where P=(Fo^2^+2Fc^2^)/3'
_refine_ls_weighting_scheme calc
_refine_ls_wR_factor_gt 0.0593
_refine_ls_wR_factor_ref 0.0607
_reflns_Friedel_coverage 0.000
_reflns_number_gt 4309
_reflns_number_total 4803
_reflns_threshold_expression 'I > 2\s(I)'
_cod_data_source_file c8dt01310a2.cif
_cod_data_source_block lcac3-3
_cod_depositor_comments 'Adding full bibliography for 7046173--7046179.cif.'
_cod_database_code 7046177
_shelx_shelxl_version_number 2014/7
_shelx_space_group_comment
;
The symmetry employed for this shelxl refinement is uniquely defined
by the following loop, which should always be used as a source of
symmetry information in preference to the above space-group names.
They are only intended as comments.
;
_shelx_estimated_absorpt_t_min 0.541
_shelx_estimated_absorpt_t_max 0.690

loop_
_space_group_symop_operation_xyz
'x, y, z'
'-x, -y, -z'

loop_
_atom_site_label
_atom_site_type_symbol
_atom_site_fract_x
_atom_site_fract_y
_atom_site_fract_z
_atom_site_U_iso_or_equiv
_atom_site_adp_type
_atom_site_occupancy
_atom_site_site_symmetry_order
_atom_site_calc_flag
_atom_site_refinement_flags_posn
_atom_site_refinement_flags_adp
I1 I 0.56558(3) -0.12204(3) 0.39811(2) 0.04936(9) Uani 1 1 d . .
Te1 Te 0.46844(2) 0.31047(2) 0.38044(2) 0.03443(8) Uani 1 1 d . .
Cu1 Cu 0.37662(5) 0.06082(5) 0.42809(3) 0.04613(13) Uani 1 1 d . .
Fe1 Fe 0.52990(6) 0.31421(6) 0.14532(3) 0.03821(13) Uani 1 1 d . .
C1 C 0.4292(4) 0.3790(4) 0.2531(2) 0.0357(8) Uani 1 1 d . .
Te2 Te 0.11570(2) -0.01871(2) 0.39350(2) 0.03335(8) Uani 1 1 d . .
Fe2 Fe 0.00031(6) -0.15003(6) 0.16572(3) 0.03864(14) Uani 1 1 d . .
C2 C 0.3288(4) 0.3208(4) 0.1908(3) 0.0434(9) Uani 1 1 d . .
H2A H 0.2593 0.2403 0.1994 0.052 Uiso 1 1 calc R U
C3 C 0.3470(5) 0.4026(5) 0.1129(3) 0.0534(11) Uani 1 1 d . .
H3A H 0.2929 0.3866 0.0584 0.064 Uiso 1 1 calc R U
C4 C 0.4584(5) 0.5088(5) 0.1279(3) 0.0557(11) Uani 1 1 d . .
H4A H 0.4950 0.5785 0.0854 0.067 Uiso 1 1 calc R U
C5 C 0.5093(4) 0.4956(4) 0.2140(3) 0.0430(9) Uani 1 1 d . .
H5A H 0.5867 0.5549 0.2419 0.052 Uiso 1 1 calc R U
C6 C 0.5617(5) 0.1094(5) 0.1282(4) 0.0721(16) Uani 1 1 d . .
H6A H 0.4947 0.0296 0.1431 0.087 Uiso 1 1 calc R U
C7 C 0.5691(6) 0.1782(7) 0.0477(4) 0.0833(18) Uani 1 1 d . .
H7A H 0.5075 0.1553 -0.0030 0.100 Uiso 1 1 calc R U
C8 C 0.6796(5) 0.2866(6) 0.0523(3) 0.0616(13) Uani 1 1 d . .
H8A H 0.7083 0.3521 0.0058 0.074 Uiso 1 1 calc R U
C9 C 0.7407(4) 0.2836(5) 0.1359(3) 0.0536(11) Uani 1 1 d . .
H9A H 0.8194 0.3480 0.1578 0.064 Uiso 1 1 calc R U
C10 C 0.6690(5) 0.1744(5) 0.1837(3) 0.0565(12) Uani 1 1 d . .
H10A H 0.6898 0.1481 0.2438 0.068 Uiso 1 1 calc R U
C11 C 0.1140(4) -0.0243(4) 0.2559(2) 0.0347(8) Uani 1 1 d . .
C12 C 0.0224(4) 0.0545(4) 0.2059(3) 0.0442(9) Uani 1 1 d . .
H12A H -0.0537 0.1072 0.2292 0.053 Uiso 1 1 calc R U
C13 C 0.0587(5) 0.0448(5) 0.1167(3) 0.0528(11) Uani 1 1 d . .
H13A H 0.0133 0.0898 0.0678 0.063 Uiso 1 1 calc R U
C14 C 0.1725(5) -0.0422(5) 0.1112(3) 0.0527(11) Uani 1 1 d . .
H14A H 0.2194 -0.0685 0.0574 0.063 Uiso 1 1 calc R U
C15 C 0.2077(4) -0.0858(4) 0.1971(3) 0.0463(10) Uani 1 1 d . .
H15A H 0.2825 -0.1465 0.2126 0.056 Uiso 1 1 calc R U
C16 C -0.1217(7) -0.3108(6) 0.2232(3) 0.0777(18) Uani 1 1 d . .
H16A H -0.1251 -0.3302 0.2858 0.093 Uiso 1 1 calc R U
C17 C -0.2081(5) -0.2228(6) 0.1787(4) 0.0721(15) Uani 1 1 d . .
H17A H -0.2834 -0.1714 0.2042 0.087 Uiso 1 1 calc R U
C18 C -0.1692(5) -0.2235(6) 0.0902(3) 0.0634(13) Uani 1 1 d . .
H18A H -0.2127 -0.1726 0.0432 0.076 Uiso 1 1 calc R U
C19 C -0.0589(6) -0.3094(5) 0.0815(3) 0.0688(14) Uani 1 1 d . .
H19A H -0.0109 -0.3289 0.0268 0.083 Uiso 1 1 calc R U
C20 C -0.0269(6) -0.3645(5) 0.1636(4) 0.0734(15) Uani 1 1 d . .
H20A H 0.0454 -0.4294 0.1763 0.088 Uiso 1 1 calc R U
C21 C 0.3196(4) 0.4422(4) 0.4426(3) 0.0405(9) Uani 1 1 d . .
H21A H 0.3451 0.4529 0.5038 0.049 Uiso 1 1 calc R U
H21B H 0.3306 0.5345 0.4166 0.049 Uiso 1 1 calc R U
C22 C 0.1665(4) 0.3881(4) 0.4358(2) 0.0317(7) Uani 1 1 d . .
C23 C 0.0957(4) 0.3345(4) 0.5091(2) 0.0328(8) Uani 1 1 d . .
H23A H 0.1465 0.3272 0.5609 0.039 Uiso 1 1 calc R U
C24 C -0.0492(4) 0.2914(3) 0.5073(2) 0.0333(8) Uani 1 1 d . .
C25 C -0.1213(4) 0.2997(4) 0.4287(3) 0.0437(9) Uani 1 1 d . .
H25A H -0.2176 0.2702 0.4252 0.052 Uiso 1 1 calc R U
C26 C -0.0510(5) 0.3517(5) 0.3550(3) 0.0491(10) Uani 1 1 d . .
H26A H -0.1008 0.3562 0.3027 0.059 Uiso 1 1 calc R U
C27 C 0.0915(4) 0.3968(4) 0.3583(2) 0.0411(9) Uani 1 1 d . .
H27A H 0.1371 0.4329 0.3088 0.049 Uiso 1 1 calc R U
C28 C 0.1264(4) -0.2427(4) 0.4125(3) 0.0439(9) Uani 1 1 d . .
H28A H 0.0850 -0.2934 0.3622 0.066 Uiso 1 1 calc R U
H28B H 0.2252 -0.2630 0.4173 0.066 Uiso 1 1 calc R U

loop_
_atom_site_aniso_label
_atom_site_aniso_U_11
_atom_site_aniso_U_22
_atom_site_aniso_U_33
_atom_site_aniso_U_23
_atom_site_aniso_U_13
_atom_site_aniso_U_12
I1 0.05873(18) 0.05675(18) 0.03576(15) -0.00349(12) -0.00391(12) 0.02445(14)
Te1 0.02919(13) 0.03615(14) 0.03780(14) 0.00044(10) -0.00178(10) 0.00191(10)
Cu1 0.0459(3) 0.0394(3) 0.0527(3) -0.0006(2) -0.0077(2) 0.0024(2)
Fe1 0.0354(3) 0.0422(3) 0.0363(3) -0.0027(2) 0.0000(2) -0.0006(2)
C1 0.0350(19) 0.035(2) 0.0363(19) -0.0013(15) 0.0011(15) -0.0024(15)
Te2 0.03725(14) 0.02937(13) 0.03358(14) -0.00128(9) 0.00077(10) 0.00375(10)
Fe2 0.0408(3) 0.0399(3) 0.0329(3) -0.0034(2) 0.0020(2) -0.0106(2)
C2 0.0323(19) 0.052(2) 0.045(2) -0.0085(18) -0.0024(16) 0.0013(17)
C3 0.053(3) 0.061(3) 0.048(2) 0.001(2) -0.012(2) 0.014(2)
C4 0.070(3) 0.050(3) 0.047(3) 0.011(2) 0.001(2) 0.006(2)
C5 0.052(2) 0.032(2) 0.044(2) -0.0001(16) 0.0004(18) -0.0038(17)
C6 0.055(3) 0.041(3) 0.120(5) -0.017(3) 0.017(3) 0.005(2)
C7 0.069(4) 0.109(5) 0.073(4) -0.050(4) -0.007(3) 0.025(3)
C8 0.054(3) 0.091(4) 0.042(2) 0.002(2) 0.010(2) 0.021(3)
C9 0.037(2) 0.073(3) 0.051(3) 0.001(2) 0.0027(19) 0.002(2)
C10 0.050(3) 0.057(3) 0.065(3) 0.013(2) 0.010(2) 0.020(2)
C11 0.0332(18) 0.0354(19) 0.0338(19) -0.0036(15) -0.0001(15) -0.0069(15)
C12 0.051(2) 0.038(2) 0.042(2) -0.0015(17) -0.0066(18) -0.0038(18)
C13 0.063(3) 0.051(3) 0.041(2) 0.0077(19) -0.003(2) -0.019(2)
C14 0.053(3) 0.061(3) 0.040(2) -0.004(2) 0.0140(19) -0.021(2)
C15 0.037(2) 0.050(2) 0.050(2) -0.0073(19) 0.0084(18) -0.0064(18)
C16 0.095(4) 0.080(4) 0.047(3) 0.011(3) -0.011(3) -0.061(3)
C17 0.053(3) 0.077(4) 0.081(4) -0.015(3) 0.009(3) -0.032(3)
C18 0.058(3) 0.068(3) 0.060(3) 0.001(2) -0.014(2) -0.020(3)
C19 0.083(4) 0.061(3) 0.057(3) -0.022(2) 0.000(3) -0.026(3)
C20 0.088(4) 0.035(2) 0.094(4) 0.003(3) -0.023(3) -0.015(2)
C21 0.040(2) 0.0311(19) 0.050(2) -0.0081(17) 0.0058(17) -0.0002(16)
C22 0.0346(18) 0.0265(17) 0.0344(19) -0.0051(14) 0.0005(15) 0.0059(14)
C23 0.0348(18) 0.0307(18) 0.0336(19) -0.0018(14) -0.0067(15) 0.0077(15)
C24 0.0357(19) 0.0217(17) 0.043(2) -0.0010(15) -0.0009(16) 0.0081(14)
C25 0.033(2) 0.044(2) 0.054(2) -0.0102(19) -0.0094(18) 0.0033(17)
C26 0.055(3) 0.058(3) 0.037(2) -0.0080(19) -0.0169(19) 0.020(2)
C27 0.052(2) 0.041(2) 0.032(2) 0.0006(16) 0.0006(17) 0.0113(18)
C28 0.047(2) 0.0254(19) 0.061(3) 0.0012(17) 0.0125(19) 0.0109(16)

loop_
_atom_type_symbol
_atom_type_description
_atom_type_scat_dispersion_real
_atom_type_scat_dispersion_imag
_atom_type_scat_source
C C 0.0033 0.0016 'International Tables Vol C Tables 4.2.6.8 and 6.1.1.4'
H H 0.0000 0.0000 'International Tables Vol C Tables 4.2.6.8 and 6.1.1.4'
Cu Cu 0.3201 1.2651 'International Tables Vol C Tables 4.2.6.8 and 6.1.1.4'
Fe Fe 0.3463 0.8444 'International Tables Vol C Tables 4.2.6.8 and 6.1.1.4'
I I -0.4742 1.8119 'International Tables Vol C Tables 4.2.6.8 and 6.1.1.4'
Te Te -0.5308 1.6751 'International Tables Vol C Tables 4.2.6.8 and 6.1.1.4'

loop_
_geom_angle_atom_site_label_1
_geom_angle_atom_site_label_2
_geom_angle_atom_site_label_3
_geom_angle
_geom_angle_site_symmetry_1
_geom_angle_site_symmetry_3
Cu1 I1 Cu1 79.90(3) . 2_656
C1 Te1 C21 95.03(16) . .
C1 Te1 Cu1 120.38(10) . .
C21 Te1 Cu1 102.89(12) . .
Te2 Cu1 Te1 117.13(3) . .
Te2 Cu1 I1 116.97(6) . .
Te1 Cu1 I1 111.61(6) . .
Te2 Cu1 I1 114.79(2) . 2_656
Te1 Cu1 I1 92.32(4) . 2_656
I1 Cu1 I1 100.10(3) . 2_656
C6 Fe1 C1 120.5(2) . .
C6 Fe1 C2 106.67(19) . .
C1 Fe1 C2 40.85(15) . .
C6 Fe1 C7 40.5(2) . .
C1 Fe1 C7 155.2(2) . .
C2 Fe1 C7 119.8(2) . .
C6 Fe1 C10 40.9(2) . .
C1 Fe1 C10 107.94(18) . .
C2 Fe1 C10 124.96(18) . .
C7 Fe1 C10 68.3(2) . .
C6 Fe1 C9 68.1(2) . .
C1 Fe1 C9 126.41(17) . .
C2 Fe1 C9 162.82(17) . .
C7 Fe1 C9 67.7(2) . .
C10 Fe1 C9 40.51(18) . .
C6 Fe1 C3 124.7(2) . .
C1 Fe1 C3 68.69(17) . .
C2 Fe1 C3 41.29(18) . .
C7 Fe1 C3 107.1(2) . .
C10 Fe1 C3 162.42(19) . .
C9 Fe1 C3 155.13(19) . .
C6 Fe1 C8 68.2(2) . .
C1 Fe1 C8 163.05(19) . .
C2 Fe1 C8 154.94(18) . .
C7 Fe1 C8 40.4(2) . .
C10 Fe1 C8 68.2(2) . .
C9 Fe1 C8 40.11(18) . .
C3 Fe1 C8 120.06(19) . .
C6 Fe1 C5 156.4(2) . .
C1 Fe1 C5 41.13(15) . .
C2 Fe1 C5 68.98(16) . .
C7 Fe1 C5 162.0(2) . .
C10 Fe1 C5 121.4(2) . .
C9 Fe1 C5 108.86(18) . .
C3 Fe1 C5 68.18(18) . .
C8 Fe1 C5 125.6(2) . .
C6 Fe1 C4 161.7(2) . .
C1 Fe1 C4 68.63(17) . .
C2 Fe1 C4 68.97(18) . .
C7 Fe1 C4 125.0(2) . .
C10 Fe1 C4 156.0(2) . .
C9 Fe1 C4 121.16(19) . .
C3 Fe1 C4 40.46(18) . .
C8 Fe1 C4 107.8(2) . .
C5 Fe1 C4 40.33(17) . .
C2 C1 C5 108.3(3) . .
C2 C1 Fe1 69.7(2) . .
C5 C1 Fe1 70.1(2) . .
C2 C1 Te1 128.6(3) . .
C5 C1 Te1 123.0(3) . .
Fe1 C1 Te1 124.25(19) . .
C11 Te2 C28 96.74(15) . .
C11 Te2 Cu1 102.08(10) . .
C28 Te2 Cu1 98.18(12) . .
C19 Fe2 C18 39.8(2) . .
C19 Fe2 C14 105.9(2) . .
C18 Fe2 C14 120.6(2) . .
C19 Fe2 C12 154.7(2) . .
C18 Fe2 C12 120.6(2) . .
C14 Fe2 C12 67.93(18) . .
C19 Fe2 C17 67.3(2) . .
C18 Fe2 C17 40.4(2) . .
C14 Fe2 C17 157.2(2) . .
C12 Fe2 C17 108.3(2) . .
C19 Fe2 C20 40.4(2) . .
C18 Fe2 C20 67.8(2) . .
C14 Fe2 C20 122.2(2) . .
C12 Fe2 C20 163.3(2) . .
C17 Fe2 C20 67.8(2) . .
C19 Fe2 C13 118.9(2) . .
C18 Fe2 C13 104.3(2) . .
C14 Fe2 C13 40.49(18) . .
C12 Fe2 C13 40.52(17) . .
C17 Fe2 C13 121.9(2) . .
C20 Fe2 C13 155.6(2) . .
C19 Fe2 C15 124.2(2) . .
C18 Fe2 C15 158.15(19) . .
C14 Fe2 C15 40.85(18) . .
C12 Fe2 C15 68.20(17) . .
C17 Fe2 C15 160.7(2) . .
C20 Fe2 C15 109.8(2) . .
C13 Fe2 C15 68.59(18) . .
C19 Fe2 C16 67.1(2) . .
C18 Fe2 C16 67.2(2) . .
C14 Fe2 C16 159.6(3) . .
C12 Fe2 C16 126.6(2) . .
C17 Fe2 C16 39.9(2) . .
C20 Fe2 C16 40.2(2) . .
C13 Fe2 C16 159.8(3) . .
C15 Fe2 C16 125.9(2) . .
C19 Fe2 C11 162.2(2) . .
C18 Fe2 C11 157.8(2) . .
C14 Fe2 C11 68.19(16) . .
C12 Fe2 C11 40.47(15) . .
C17 Fe2 C11 124.58(19) . .
C20 Fe2 C11 127.28(19) . .
C13 Fe2 C11 68.34(17) . .
C15 Fe2 C11 40.54(15) . .
C16 Fe2 C11 112.25(18) . .
C1 C2 C3 107.2(4) . .
C1 C2 Fe1 69.5(2) . .
C3 C2 Fe1 69.8(2) . .
C1 C2 H2A 126.4 . .
C3 C2 H2A 126.4 . .
Fe1 C2 H2A 126.4 . .
C4 C3 C2 108.3(4) . .
C4 C3 Fe1 70.0(3) . .
C2 C3 Fe1 69.0(2) . .
C4 C3 H3A 125.9 . .
C2 C3 H3A 125.9 . .
Fe1 C3 H3A 125.9 . .
C5 C4 C3 108.3(4) . .
C5 C4 Fe1 69.7(2) . .
C3 C4 Fe1 69.5(3) . .
C5 C4 H4A 125.8 . .
C3 C4 H4A 125.8 . .
Fe1 C4 H4A 125.8 . .
C4 C5 C1 107.9(4) . .
C4 C5 Fe1 70.0(2) . .
C1 C5 Fe1 68.8(2) . .
C4 C5 H5A 126.0 . .
C1 C5 H5A 126.0 . .
Fe1 C5 H5A 126.0 . .
C7 C6 C10 108.1(5) . .
C7 C6 Fe1 70.1(3) . .
C10 C6 Fe1 70.1(3) . .
C7 C6 H6A 125.9 . .
C10 C6 H6A 125.9 . .
Fe1 C6 H6A 125.9 . .
C6 C7 C8 108.4(5) . .
C6 C7 Fe1 69.4(3) . .
C8 C7 Fe1 70.3(3) . .
C6 C7 H7A 125.8 . .
C8 C7 H7A 125.8 . .
Fe1 C7 H7A 125.8 . .
C9 C8 C7 107.5(5) . .
C9 C8 Fe1 69.8(3) . .
C7 C8 Fe1 69.2(3) . .
C9 C8 H8A 126.2 . .
C7 C8 H8A 126.2 . .
Fe1 C8 H8A 126.2 . .
C8 C9 C10 108.9(4) . .
C8 C9 Fe1 70.1(3) . .
C10 C9 Fe1 69.6(2) . .
C8 C9 H9A 125.5 . .
C10 C9 H9A 125.5 . .
Fe1 C9 H9A 125.5 . .
C6 C10 C9 107.0(5) . .
C6 C10 Fe1 69.0(3) . .
C9 C10 Fe1 69.9(3) . .
C6 C10 H10A 126.5 . .
C9 C10 H10A 126.5 . .
Fe1 C10 H10A 126.5 . .
C12 C11 C15 107.6(3) . .
C12 C11 Fe2 69.0(2) . .
C15 C11 Fe2 69.5(2) . .
C12 C11 Te2 122.1(3) . .
C15 C11 Te2 129.9(3) . .
Fe2 C11 Te2 132.79(18) . .
C13 C12 C11 109.1(4) . .
C13 C12 Fe2 70.1(2) . .
C11 C12 Fe2 70.5(2) . .
C13 C12 H12A 125.5 . .
C11 C12 H12A 125.5 . .
Fe2 C12 H12A 125.5 . .
C12 C13 C14 107.2(4) . .
C12 C13 Fe2 69.4(2) . .
C14 C13 Fe2 69.4(2) . .
C12 C13 H13A 126.4 . .
C14 C13 H13A 126.4 . .
Fe2 C13 H13A 126.4 . .
C13 C14 C15 108.8(4) . .
C13 C14 Fe2 70.1(2) . .
C15 C14 Fe2 70.1(2) . .
C13 C14 H14A 125.6 . .
C15 C14 H14A 125.6 . .
Fe2 C14 H14A 125.6 . .
C11 C15 C14 107.3(4) . .
C11 C15 Fe2 70.0(2) . .
C14 C15 Fe2 69.0(2) . .
C11 C15 H15A 126.4 . .
C14 C15 H15A 126.4 . .
Fe2 C15 H15A 126.4 . .
C17 C16 C20 108.8(5) . .
C17 C16 Fe2 69.7(3) . .
C20 C16 Fe2 69.7(3) . .
C17 C16 H16A 125.6 . .
C20 C16 H16A 125.6 . .
Fe2 C16 H16A 125.6 . .
C16 C17 C18 107.7(5) . .
C16 C17 Fe2 70.4(3) . .
C18 C17 Fe2 69.7(3) . .
C16 C17 H17A 126.2 . .
C18 C17 H17A 126.2 . .
Fe2 C17 H17A 126.2 . .
C19 C18 C17 107.8(5) . .
C19 C18 Fe2 69.7(3) . .
C17 C18 Fe2 69.9(3) . .
C19 C18 H18A 126.1 . .
C17 C18 H18A 126.1 . .
Fe2 C18 H18A 126.1 . .
C18 C19 C20 109.2(5) . .
C18 C19 Fe2 70.5(3) . .
C20 C19 Fe2 70.4(3) . .
C18 C19 H19A 125.4 . .
C20 C19 H19A 125.4 . .
Fe2 C19 H19A 125.4 . .
C16 C20 C19 106.5(5) . .
C16 C20 Fe2 70.1(3) . .
C19 C20 Fe2 69.2(3) . .
C16 C20 H20A 126.7 . .
C19 C20 H20A 126.7 . .
Fe2 C20 H20A 126.7 . .
C22 C21 Te1 115.0(2) . .
C22 C21 H21A 108.5 . .
Te1 C21 H21A 108.5 . .
C22 C21 H21B 108.5 . .
Te1 C21 H21B 108.5 . .
H21A C21 H21B 107.5 . .
C27 C22 C23 119.1(3) . .
C27 C22 C21 120.9(3) . .
C23 C22 C21 120.0(3) . .
C22 C23 C24 122.0(3) . .
C22 C23 H23A 119.0 . .
C24 C23 H23A 119.0 . .
C25 C24 C23 117.8(3) . .
C25 C24 C28 120.5(4) . 2_556
C23 C24 C28 121.7(3) . 2_556
C24 C25 C26 120.6(4) . .
C24 C25 H25A 119.7 . .
C26 C25 H25A 119.7 . .
C27 C26 C25 121.0(4) . .
C27 C26 H26A 119.5 . .
C25 C26 H26A 119.5 . .
C26 C27 C22 119.6(4) . .
C26 C27 H27A 120.2 . .
C22 C27 H27A 120.2 . .
C24 C28 Te2 111.3(2) 2_556 .
C24 C28 H28A 109.4 2_556 .
Te2 C28 H28A 109.4 . .
C24 C28 H28B 109.4 2_556 .
Te2 C28 H28B 109.4 . .
H28A C28 H28B 108.0 . .

loop_
_geom_bond_atom_site_label_1
_geom_bond_atom_site_label_2
_geom_bond_distance
_geom_bond_site_symmetry_2
I1 Cu1 2.6408(18) .
I1 Cu1 2.765(3) 2_656
Te1 C1 2.106(4) .
Te1 C21 2.183(4) .
Te1 Cu1 2.586(2) .
Cu1 Te2 2.567(2) .
Cu1 I1 2.765(3) 2_656
Fe1 C6 2.023(5) .
Fe1 C1 2.031(4) .
Fe1 C2 2.033(4) .
Fe1 C7 2.032(5) .
Fe1 C10 2.038(4) .
Fe1 C9 2.042(5) .
Fe1 C3 2.044(5) .
Fe1 C8 2.047(4) .
Fe1 C5 2.048(4) .
Fe1 C4 2.051(5) .
C1 C2 1.418(5) .
C1 C5 1.433(5) .
Te2 C11 2.110(4) .
Te2 C28 2.176(4) .
Fe2 C19 2.031(5) .
Fe2 C18 2.041(5) .
Fe2 C14 2.041(4) .
Fe2 C12 2.041(4) .
Fe2 C17 2.044(5) .
Fe2 C20 2.047(5) .
Fe2 C13 2.051(4) .
Fe2 C15 2.055(4) .
Fe2 C16 2.053(5) .
Fe2 C11 2.061(4) .
C2 C3 1.438(6) .
C2 H2A 0.9800 .
C3 C4 1.416(6) .
C3 H3A 0.9800 .
C4 C5 1.413(6) .
C4 H4A 0.9800 .
C5 H5A 0.9800 .
C6 C7 1.403(8) .
C6 C10 1.419(7) .
C6 H6A 0.9800 .
C7 C8 1.410(8) .
C7 H7A 0.9800 .
C8 C9 1.402(7) .
C8 H8A 0.9800 .
C9 C10 1.412(6) .
C9 H9A 0.9800 .
C10 H10A 0.9800 .
C11 C12 1.419(5) .
C11 C15 1.426(5) .
C12 C13 1.417(6) .
C12 H12A 0.9800 .
C13 C14 1.416(7) .
C13 H13A 0.9800 .
C14 C15 1.429(6) .
C14 H14A 0.9800 .
C15 H15A 0.9800 .
C16 C17 1.398(8) .
C16 C20 1.408(8) .
C16 H16A 0.9800 .
C17 C18 1.409(7) .
C17 H17A 0.9800 .
C18 C19 1.386(8) .
C18 H18A 0.9800 .
C19 C20 1.409(7) .
C19 H19A 0.9800 .
C20 H20A 0.9800 .
C21 C22 1.497(5) .
C21 H21A 0.9700 .
C21 H21B 0.9700 .
C22 C27 1.385(5) .
C22 C23 1.393(5) .
C23 C24 1.396(5) .
C23 H23A 0.9300 .
C24 C25 1.386(5) .
C24 C28 1.493(5) 2_556
C25 C26 1.391(6) .
C25 H25A 0.9300 .
C26 C27 1.379(6) .
C26 H26A 0.9300 .
C27 H27A 0.9300 .
C28 C24 1.493(5) 2_556
C28 H28A 0.9700 .
C28 H28B 0.9700 .

loop_
_geom_torsion_atom_site_label_1
_geom_torsion_atom_site_label_2
_geom_torsion_atom_site_label_3
_geom_torsion_atom_site_label_4
_geom_torsion
_geom_torsion_site_symmetry_1
_geom_torsion_site_symmetry_4
C5 C1 C2 C3 -0.2(4) . .
Fe1 C1 C2 C3 -59.8(3) . .
Te1 C1 C2 C3 -178.0(3) . .
C5 C1 C2 Fe1 59.6(3) . .
Te1 C1 C2 Fe1 -118.2(3) . .
C1 C2 C3 C4 0.4(5) . .
Fe1 C2 C3 C4 -59.2(3) . .
C1 C2 C3 Fe1 59.6(3) . .
C2 C3 C4 C5 -0.5(5) . .
Fe1 C3 C4 C5 -59.1(3) . .
C2 C3 C4 Fe1 58.5(3) . .
C3 C4 C5 C1 0.4(5) . .
Fe1 C4 C5 C1 -58.5(3) . .
C3 C4 C5 Fe1 59.0(3) . .
C2 C1 C5 C4 -0.1(5) . .
Fe1 C1 C5 C4 59.2(3) . .
Te1 C1 C5 C4 177.8(3) . .
C2 C1 C5 Fe1 -59.4(3) . .
Te1 C1 C5 Fe1 118.6(3) . .
C10 C6 C7 C8 -0.3(6) . .
Fe1 C6 C7 C8 59.7(4) . .
C10 C6 C7 Fe1 -60.1(3) . .
C6 C7 C8 C9 0.3(6) . .
Fe1 C7 C8 C9 59.5(3) . .
C6 C7 C8 Fe1 -59.1(3) . .
C7 C8 C9 C10 -0.2(5) . .
Fe1 C8 C9 C10 59.0(3) . .
C7 C8 C9 Fe1 -59.1(3) . .
C7 C6 C10 C9 0.2(5) . .
Fe1 C6 C10 C9 -59.8(3) . .
C7 C6 C10 Fe1 60.1(3) . .
C8 C9 C10 C6 0.0(5) . .
Fe1 C9 C10 C6 59.2(3) . .
C8 C9 C10 Fe1 -59.3(3) . .
C15 C11 C12 C13 -0.8(4) . .
Fe2 C11 C12 C13 -59.7(3) . .
Te2 C11 C12 C13 172.1(3) . .
C15 C11 C12 Fe2 59.0(3) . .
Te2 C11 C12 Fe2 -128.2(2) . .
C11 C12 C13 C14 0.7(4) . .
Fe2 C12 C13 C14 -59.3(3) . .
C11 C12 C13 Fe2 60.0(3) . .
C12 C13 C14 C15 -0.4(5) . .
Fe2 C13 C14 C15 -59.7(3) . .
C12 C13 C14 Fe2 59.3(3) . .
C12 C11 C15 C14 0.5(4) . .
Fe2 C11 C15 C14 59.2(3) . .
Te2 C11 C15 C14 -171.6(3) . .
C12 C11 C15 Fe2 -58.7(3) . .
Te2 C11 C15 Fe2 129.2(3) . .
C13 C14 C15 C11 -0.1(4) . .
Fe2 C14 C15 C11 -59.8(3) . .
C13 C14 C15 Fe2 59.7(3) . .
C20 C16 C17 C18 1.1(5) . .
Fe2 C16 C17 C18 60.0(3) . .
C20 C16 C17 Fe2 -58.9(3) . .
C16 C17 C18 C19 -0.8(5) . .
Fe2 C17 C18 C19 59.6(3) . .
C16 C17 C18 Fe2 -60.5(3) . .
C17 C18 C19 C20 0.2(5) . .
Fe2 C18 C19 C20 60.0(3) . .
C17 C18 C19 Fe2 -59.8(3) . .
C17 C16 C20 C19 -1.0(5) . .
Fe2 C16 C20 C19 -59.9(3) . .
C17 C16 C20 Fe2 58.9(3) . .
C18 C19 C20 C16 0.5(5) . .
Fe2 C19 C20 C16 60.5(3) . .
C18 C19 C20 Fe2 -60.0(3) . .
Te1 C21 C22 C27 -75.2(4) . .
Te1 C21 C22 C23 108.1(3) . .
C27 C22 C23 C24 -1.0(5) . .
C21 C22 C23 C24 175.7(3) . .
C22 C23 C24 C25 1.8(5) . .
C22 C23 C24 C28 -176.0(3) . 2_556
C23 C24 C25 C26 -1.1(5) . .
C28 C24 C25 C26 176.7(3) 2_556 .
C24 C25 C26 C27 -0.3(6) . .
C25 C26 C27 C22 1.1(6) . .
C23 C22 C27 C26 -0.4(5) . .
C21 C22 C27 C26 -177.2(3) . .
